data_7705519
loop_
_publ_author_name
'Guo, Zhifang'
'Blair, Victoria L.'
'Deacon, Glen B.'
'Junk, Peter C.'

_publ_section_title
;
 Widely contrasting outcomes from the use of
 tris(pentafluorophenyl)bismuth or pentafluorophenylsilver as oxidants in
 the reactions of lanthanoid metals with
 <i>N</i>,<i>N</i>'-diarylformamidines.
;
_journal_issue 39
_journal_name_full 'Dalton transactions (Cambridge, England : 2003)'
_journal_page_first 13588
_journal_page_last 13600
_journal_paper_doi 10.1039/d0dt03044a
_journal_volume 49
_journal_year 2020
_chemical_formula_moiety 'C58 H86 F N4 Nd O2'
_chemical_formula_sum 'C58 H86 F N4 Nd O2'
_chemical_formula_weight 1034.54
_space_group_crystal_system monoclinic
_space_group_IT_number 14
_space_group_name_Hall '-P 2yn'
_space_group_name_H-M_alt 'P 1 21/n 1'
_atom_sites_solution_hydrogens geom
_audit_creation_date 2019-08-09
_audit_creation_method
;
Olex2 1.2
(compiled 2018.05.29 svn.r3508 for OlexSys, GUI svn.r5506)
;
_audit_update_record
;
2020-08-21 deposited with the CCDC.	2020-09-16 downloaded from the CCDC.
;
_cell_angle_alpha 90
_cell_angle_beta 95.019(2)
_cell_angle_gamma 90
_cell_formula_units_Z 4
_cell_length_a 10.5982(2)
_cell_length_b 22.8059(4)
_cell_length_c 22.1814(4)
_cell_measurement_reflns_used 30014
_cell_measurement_temperature 122.99(10)
_cell_measurement_theta_max 30.9270
_cell_measurement_theta_min 3.3750
_cell_volume 5340.72(17)
_computing_cell_refinement 'CrysAlisPro 1.171.40.53 (Rigaku OD, 2019)'
_computing_data_collection 'CrysAlisPro 1.171.40.53 (Rigaku OD, 2019)'
_computing_data_reduction 'CrysAlisPro 1.171.40.53 (Rigaku OD, 2019)'
_computing_molecular_graphics 'Olex2 (Dolomanov et al., 2009)'
_computing_publication_material 'Olex2 (Dolomanov et al., 2009)'
_computing_structure_refinement 'ShelXL (Sheldrick, 2015)'
_computing_structure_solution 'SHELXT 2018/2 (Sheldrick, 2018)'
_diffrn_ambient_environment N~2~
_diffrn_ambient_temperature 122.99(10)
_diffrn_detector 'CCD plate'
_diffrn_detector_area_resol_mean 10.0000
_diffrn_detector_type HyPix
_diffrn_measured_fraction_theta_full 0.998
_diffrn_measured_fraction_theta_max 0.822
_diffrn_measurement_details
;
List of Runs (angles in degrees, time in seconds):

  # Type    Start    End  Width  t~exp~   \w     \q     \k     \f   Frames
#--------------------------------------------------------------------------
  1  \w    -10.00  77.00   0.50   18.00    --    4.17  53.00  53.00  174
  2  \w    -18.00  66.00   0.50   18.00    --   -5.03  57.00 120.00  168
  3  \w    -26.00  12.00   0.50   18.00    --   -5.03 -77.00  30.00   76
  4  \w    -53.00 -27.00   0.50   18.00    --   -5.03 -77.00  30.00   52
  5  \w    -63.00  18.00   0.50   18.00    --    4.17 -53.00 -91.00  162
  6  \w    -18.00   7.00   0.50   18.00    --   -5.03 -99.00 -90.00   50
;
_diffrn_measurement_device 'four-circle diffractometer'
_diffrn_measurement_device_type 'XtaLAB Synergy, Dualflex, HyPix'
_diffrn_measurement_method '\w scans'
_diffrn_orient_matrix_type 'CrysAlisPro convention (1999,Acta A55,543-557)'
_diffrn_orient_matrix_UB_11 -0.0291215000
_diffrn_orient_matrix_UB_12 -0.0189860000
_diffrn_orient_matrix_UB_13 0.0199961000
_diffrn_orient_matrix_UB_21 0.0482064000
_diffrn_orient_matrix_UB_22 0.0065841000
_diffrn_orient_matrix_UB_23 0.0232357000
_diffrn_orient_matrix_UB_31 -0.0366224000
_diffrn_orient_matrix_UB_32 0.0237292000
_diffrn_orient_matrix_UB_33 0.0095510000
_diffrn_radiation_monochromator mirror
_diffrn_radiation_probe x-ray
_diffrn_radiation_type MoK\a
_diffrn_radiation_wavelength 0.71073
_diffrn_reflns_av_R_equivalents 0.0436
_diffrn_reflns_av_unetI/netI 0.0380
_diffrn_reflns_Laue_measured_fraction_full 0.998
_diffrn_reflns_Laue_measured_fraction_max 0.822
_diffrn_reflns_limit_h_max 15
_diffrn_reflns_limit_h_min -13
_diffrn_reflns_limit_k_max 32
_diffrn_reflns_limit_k_min -29
_diffrn_reflns_limit_l_max 26
_diffrn_reflns_limit_l_min -29
_diffrn_reflns_number 61941
_diffrn_reflns_point_group_measured_fraction_full 0.998
_diffrn_reflns_point_group_measured_fraction_max 0.822
_diffrn_reflns_theta_full 25.242
_diffrn_reflns_theta_max 30.807
_diffrn_reflns_theta_min 3.352
_diffrn_source 'micro-focus sealed X-ray tube'
_diffrn_source_type 'PhotonJet (Mo) X-ray Source'
_exptl_absorpt_coefficient_mu 1.020
_exptl_absorpt_correction_T_max 1.00000
_exptl_absorpt_correction_T_min 0.95153
_exptl_absorpt_correction_type multi-scan
_exptl_absorpt_process_details
;
CrysAlisPro 1.171.40.53 (Rigaku Oxford Diffraction, 2019)
Empirical absorption correction using spherical harmonics,
 implemented in SCALE3 ABSPACK scaling algorithm.
;
_exptl_crystal_colour purple
_exptl_crystal_colour_primary purple
_exptl_crystal_density_diffrn 1.287
_exptl_crystal_description block
_exptl_crystal_F_000 2188
_exptl_crystal_size_max 0.2
_exptl_crystal_size_mid 0.15
_exptl_crystal_size_min 0.1
_refine_diff_density_max 2.433
_refine_diff_density_min -0.822
_refine_diff_density_rms 0.086
_refine_ls_extinction_method none
_refine_ls_goodness_of_fit_ref 1.032
_refine_ls_hydrogen_treatment constr
_refine_ls_matrix_type full
_refine_ls_number_parameters 629
_refine_ls_number_reflns 13754
_refine_ls_number_restraints 13
_refine_ls_restrained_S_all 1.033
_refine_ls_R_factor_all 0.0496
_refine_ls_R_factor_gt 0.0345
_refine_ls_shift/su_max 0.002
_refine_ls_shift/su_mean 0.000
_refine_ls_structure_factor_coef Fsqd
_refine_ls_weighting_details 'w=1/[\s^2^(Fo^2^)+(0.0331P)^2^+6.8153P] where P=(Fo^2^+2Fc^2^)/3'
_refine_ls_weighting_scheme calc
_refine_ls_wR_factor_gt 0.0774
_refine_ls_wR_factor_ref 0.0830
_reflns_Friedel_coverage 0.000
_reflns_number_gt 11146
_reflns_number_total 13754
_reflns_threshold_expression 'I > 2\s(I)'
_cod_data_source_file d0dt03044a2.cif
_cod_data_source_block gzf190801
_cod_depositor_comments 'Adding full bibliography for 7705503--7705523.cif.'
_cod_database_code 7705519
_shelx_shelxl_version_number 2018/3
_chemical_oxdiff_formula NdCHNFO
_shelx_space_group_comment
;
The symmetry employed for this shelxl refinement is uniquely defined
by the following loop, which should always be used as a source of
symmetry information in preference to the above space-group names.
They are only intended as comments.
;
_shelx_estimated_absorpt_t_max 0.905
_shelx_estimated_absorpt_t_min 0.822
_diffrn_oxdiff_digest_frames
;
015c655489d3d5e37606cd6b0b89437c1f00025337d
;
_reflns_odcompleteness_completeness 99.71
_reflns_odcompleteness_iscentric 1
_reflns_odcompleteness_theta 25.97
_olex2_refinement_description
;
1. Fixed Uiso
 At 1.2 times of:
  All C(H) groups, All C(H,H) groups, All C(H,H,H,H) groups
 At 1.5 times of:
  All C(H,H,H) groups
2. Rigid bond restraints
 C56, C55
 with sigma for 1-2 distances of 0.001 and sigma for 1-3 distances of 0.001
 C57A, C57
 with sigma for 1-2 distances of 0.001 and sigma for 1-3 distances of 0.001
3. Uiso/Uaniso restraints and constraints
C56 \\sim C55: within 2A with sigma of 0.001 and sigma for terminal atoms of
0.001
C57A \\sim C57: within 2A with sigma of 0.001 and sigma for terminal atoms of
0.001
4. Others
 Fixed Sof: H56A(0.75) H56B(0.75) H56C(0.25) H56D(0.25) C58(0.75) H58A(0.75)
 H58B(0.75) C58A(0.25) H58C(0.25) H58D(0.25) C57(0.75) H57A(0.75) H57B(0.75)
 C57A(0.25) H57C(0.25) H57D(0.25)
5.a Ternary CH refined with riding coordinates:
 C28(H28), C41(H41), C23(H23), C35(H35), C3(H3), C16(H16), C48(H48), C10(H10)
5.b Secondary CH2 refined with riding coordinates:
 C51(H51A,H51B), C54(H54A,H54B), C52(H52A,H52B), C55(H55A,H55B), C53(H53A,
 H53B), C56(H56A,H56B), C56(H56C,H56D), C58(H58A,H58B), C58A(H58C,H58D),
 C57(H57A,H57B), C57A(H57C,H57D)
5.c Aromatic/amide H refined with riding coordinates:
 C38(H38), C13(H13), C19(H19), C5(H5), C7(H7), C30(H30), C6(H6), C21(H21),
 C32(H32), C20(H20), C46(H46), C45(H45), C44(H44), C31(H31)
5.d Idealised Me refined as rotating group:
 C42(H42A,H42B,H42C), C17(H17A,H17B,H17C), C26(H26A,H26B,H26C), C27(H27A,H27B,
 H27C), C36(H36A,H36B,H36C), C43(H43A,H43B,H43C), C25(H25A,H25B,H25C), C37(H37A,
 H37B,H37C), C50(H50A,H50B,H50C), C18(H18A,H18B,H18C), C24(H24A,H24B,H24C),
 C2(H2A,H2B,H2C), C49(H49A,H49B,H49C), C11(H11A,H11B,H11C), C12(H12A,H12B,H12C),
  C1(H1A,H1B,H1C)
;
_olex2_submission_special_instructions 'No special instructions were received'
_oxdiff_exptl_absorpt_empirical_details
;
Empirical correction (ABSPACK) includes:
- Absorption correction using spherical harmonics
- Frame scaling
;
_oxdiff_exptl_absorpt_empirical_full_max 1.229
_oxdiff_exptl_absorpt_empirical_full_min 0.896

loop_
_space_group_symop_operation_xyz
'x, y, z'
'-x+1/2, y+1/2, -z+1/2'
'-x, -y, -z'
'x-1/2, -y-1/2, z-1/2'

loop_
_atom_site_label
_atom_site_type_symbol
_atom_site_fract_x
_atom_site_fract_y
_atom_site_fract_z
_atom_site_U_iso_or_equiv
_atom_site_adp_type
_atom_site_occupancy
_atom_site_site_symmetry_order
_atom_site_calc_flag
_atom_site_refinement_flags_posn
_atom_site_refinement_flags_adp
_atom_site_refinement_flags_occupancy
_atom_site_disorder_assembly
_atom_site_disorder_group
Nd1 Nd 0.42917(2) 0.41877(2) 0.24702(2) 0.01544(4) Uani 1 1 d . . . . .
F1 F 0.62937(17) 0.43855(7) 0.25364(7) 0.0326(4) Uani 1 1 d . . . . .
O1 O 0.19691(17) 0.38460(8) 0.24412(8) 0.0265(4) Uani 1 1 d . . . . .
O2 O 0.5267(2) 0.32129(8) 0.28405(9) 0.0319(4) Uani 1 1 d . . . . .
N3 N 0.34650(18) 0.50625(8) 0.30368(8) 0.0157(4) Uani 1 1 d . . . . .
N4 N 0.40437(18) 0.42405(8) 0.35927(9) 0.0170(4) Uani 1 1 d . . . . .
N2 N 0.39731(18) 0.47087(8) 0.14844(9) 0.0168(4) Uani 1 1 d . . . . .
N1 N 0.39573(18) 0.37015(8) 0.14170(9) 0.0172(4) Uani 1 1 d . . . . .
C38 C 0.3720(2) 0.48002(10) 0.35669(10) 0.0165(4) Uani 1 1 d . . . . .
H38 H 0.367157 0.501134 0.392280 0.020 Uiso 1 1 calc R . . . .
C14 C 0.4219(2) 0.52516(10) 0.11934(10) 0.0183(5) Uani 1 1 d . . . . .
C34 C 0.3081(2) 0.56626(10) 0.30626(10) 0.0164(4) Uani 1 1 d . . . . .
C13 C 0.4005(2) 0.42241(10) 0.11562(10) 0.0169(4) Uani 1 1 d . . . . .
H13 H 0.406227 0.425031 0.074104 0.020 Uiso 1 1 calc R . . . .
C15 C 0.3249(2) 0.56761(10) 0.11341(11) 0.0208(5) Uani 1 1 d . . . . .
C8 C 0.2744(2) 0.30852(10) 0.06561(11) 0.0223(5) Uani 1 1 d . . . . .
C28 C 0.5155(2) 0.59607(11) 0.26343(11) 0.0221(5) Uani 1 1 d . . . . .
H28 H 0.504914 0.559927 0.239626 0.026 Uiso 1 1 calc R . . . .
C9 C 0.3873(2) 0.32068(10) 0.10207(10) 0.0184(5) Uani 1 1 d . . . . .
C51 C 0.1519(3) 0.32499(12) 0.24436(14) 0.0322(6) Uani 1 1 d . . . . .
H51A H 0.196696 0.303066 0.277034 0.039 Uiso 1 1 calc R . . . .
H51B H 0.165043 0.305857 0.206361 0.039 Uiso 1 1 calc R . . . .
C33 C 0.1914(2) 0.58166(10) 0.32777(11) 0.0191(4) Uani 1 1 d . . . . .
C29 C 0.3888(2) 0.61074(10) 0.28655(10) 0.0186(5) Uani 1 1 d . . . . .
C41 C 0.6583(2) 0.45053(11) 0.41964(11) 0.0217(5) Uani 1 1 d . . . . .
H41 H 0.628328 0.457679 0.377215 0.026 Uiso 1 1 calc R . . . .
C22 C 0.5414(2) 0.53726(10) 0.09894(11) 0.0214(5) Uani 1 1 d . . . . .
C39 C 0.4423(2) 0.39914(10) 0.41733(10) 0.0183(5) Uani 1 1 d . . . . .
C23 C 0.6540(2) 0.49566(11) 0.10940(11) 0.0233(5) Uani 1 1 d . . . . .
H23 H 0.624241 0.460079 0.128488 0.028 Uiso 1 1 calc R . . . .
C54 C 0.0873(3) 0.42135(12) 0.22919(14) 0.0303(6) Uani 1 1 d . . . . .
H54A H 0.065227 0.422078 0.185821 0.036 Uiso 1 1 calc R . . . .
H54B H 0.103073 0.461160 0.243296 0.036 Uiso 1 1 calc R . . . .
C35 C 0.0934(2) 0.53749(11) 0.34535(11) 0.0207(5) Uani 1 1 d . . . . .
H35 H 0.126241 0.497968 0.339259 0.025 Uiso 1 1 calc R . . . .
C19 C 0.3463(3) 0.61975(11) 0.08328(12) 0.0257(5) Uani 1 1 d . . . . .
H19 H 0.282041 0.647538 0.078245 0.031 Uiso 1 1 calc R . . . .
C47 C 0.3589(2) 0.36037(10) 0.44379(11) 0.0222(5) Uani 1 1 d . . . . .
C3 C 0.6146(2) 0.29444(11) 0.13861(12) 0.0266(5) Uani 1 1 d . . . . .
H3 H 0.594004 0.317164 0.173940 0.032 Uiso 1 1 calc R . . . .
C4 C 0.4918(2) 0.28225(10) 0.10028(11) 0.0204(5) Uani 1 1 d . . . . .
C16 C 0.1979(2) 0.55522(11) 0.13794(12) 0.0240(5) Uani 1 1 d . . . . .
H16 H 0.214314 0.532029 0.174993 0.029 Uiso 1 1 calc R . . . .
C5 C 0.4838(2) 0.23531(11) 0.06024(12) 0.0242(5) Uani 1 1 d . . . . .
H5 H 0.553097 0.210522 0.058622 0.029 Uiso 1 1 calc R . . . .
C7 C 0.2713(3) 0.26073(11) 0.02622(12) 0.0278(6) Uani 1 1 d . . . . .
H7 H 0.197529 0.252948 0.001670 0.033 Uiso 1 1 calc R . . . .
C30 C 0.3529(3) 0.66908(11) 0.29233(12) 0.0256(5) Uani 1 1 d . . . . .
H30 H 0.405085 0.698560 0.279619 0.031 Uiso 1 1 calc R . . . .
C42 C 0.7900(2) 0.42265(12) 0.42134(12) 0.0265(5) Uani 1 1 d . . . . .
H42A H 0.828895 0.423220 0.462081 0.040 Uiso 1 1 calc GR . . . .
H42B H 0.841290 0.444403 0.395623 0.040 Uiso 1 1 calc GR . . . .
H42C H 0.782318 0.382856 0.407397 0.040 Uiso 1 1 calc GR . . . .
C6 C 0.3754(3) 0.22466(11) 0.02285(12) 0.0286(6) Uani 1 1 d . . . . .
H6 H 0.372239 0.193553 -0.004347 0.034 Uiso 1 1 calc R . . . .
C40 C 0.5631(2) 0.41106(10) 0.44687(11) 0.0211(5) Uani 1 1 d . . . . .
C21 C 0.5582(3) 0.59049(11) 0.06917(12) 0.0262(5) Uani 1 1 d . . . . .
H21 H 0.636201 0.598662 0.054854 0.031 Uiso 1 1 calc R . . . .
C17 C 0.1148(3) 0.51806(12) 0.09252(13) 0.0301(6) Uani 1 1 d . . . . .
H17A H 0.100963 0.538848 0.054888 0.045 Uiso 1 1 calc GR . . . .
H17B H 0.034857 0.510533 0.108316 0.045 Uiso 1 1 calc GR . . . .
H17C H 0.156505 0.481546 0.085936 0.045 Uiso 1 1 calc GR . . . .
C26 C 0.6137(3) 0.58424(13) 0.31654(14) 0.0327(6) Uani 1 1 d . . . . .
H26A H 0.628320 0.619480 0.339775 0.049 Uiso 1 1 calc GR . . . .
H26B H 0.691545 0.571683 0.301500 0.049 Uiso 1 1 calc GR . . . .
H26C H 0.583103 0.554113 0.341739 0.049 Uiso 1 1 calc GR . . . .
C32 C 0.1614(2) 0.64098(11) 0.33291(12) 0.0255(5) Uani 1 1 d . . . . .
H32 H 0.085117 0.651329 0.347833 0.031 Uiso 1 1 calc R . . . .
C27 C 0.5647(3) 0.64355(12) 0.22264(13) 0.0291(6) Uani 1 1 d . . . . .
H27A H 0.500359 0.652927 0.190938 0.044 Uiso 1 1 calc GR . . . .
H27B H 0.638753 0.629430 0.205229 0.044 Uiso 1 1 calc GR . . . .
H27C H 0.585890 0.678039 0.246196 0.044 Uiso 1 1 calc GR . . . .
C20 C 0.4620(3) 0.63097(11) 0.06059(12) 0.0283(6) Uani 1 1 d . . . . .
H20 H 0.474353 0.665600 0.039762 0.034 Uiso 1 1 calc R . . . .
C48 C 0.2295(3) 0.34620(11) 0.41282(12) 0.0269(5) Uani 1 1 d . . . . .
H48 H 0.229123 0.358156 0.370371 0.032 Uiso 1 1 calc R . . . .
C36 C 0.0680(3) 0.54382(13) 0.41202(12) 0.0304(6) Uani 1 1 d . . . . .
H36A H 0.145362 0.537908 0.437136 0.046 Uiso 1 1 calc GR . . . .
H36B H 0.006702 0.515128 0.421812 0.046 Uiso 1 1 calc GR . . . .
H36C H 0.035899 0.582403 0.418863 0.046 Uiso 1 1 calc GR . . . .
C10 C 0.1538(2) 0.34411(11) 0.06924(13) 0.0278(6) Uani 1 1 d . . . . .
H10 H 0.168293 0.372035 0.102708 0.033 Uiso 1 1 calc R . . . .
C46 C 0.3965(3) 0.33643(12) 0.50049(12) 0.0291(6) Uani 1 1 d . . . . .
H46 H 0.341877 0.311235 0.518456 0.035 Uiso 1 1 calc R . . . .
C43 C 0.6675(3) 0.50985(11) 0.45247(12) 0.0294(6) Uani 1 1 d . . . . .
H43A H 0.692191 0.503657 0.494665 0.044 Uiso 1 1 calc GR . . . .
H43B H 0.586586 0.529048 0.447978 0.044 Uiso 1 1 calc GR . . . .
H43C H 0.729421 0.533942 0.435299 0.044 Uiso 1 1 calc GR . . . .
C25 C 0.7587(3) 0.52262(13) 0.15280(14) 0.0334(6) Uani 1 1 d . . . . .
H25A H 0.788576 0.558062 0.135526 0.050 Uiso 1 1 calc GR . . . .
H25B H 0.827465 0.495331 0.159343 0.050 Uiso 1 1 calc GR . . . .
H25C H 0.725544 0.531371 0.190700 0.050 Uiso 1 1 calc GR . . . .
C37 C -0.0306(2) 0.54458(12) 0.30513(13) 0.0282(6) Uani 1 1 d . . . . .
H37A H -0.067046 0.582179 0.312438 0.042 Uiso 1 1 calc GR . . . .
H37B H -0.088670 0.514226 0.314327 0.042 Uiso 1 1 calc GR . . . .
H37C H -0.013842 0.541789 0.263386 0.042 Uiso 1 1 calc GR . . . .
C45 C 0.5130(3) 0.34932(12) 0.53052(12) 0.0304(6) Uani 1 1 d . . . . .
H45 H 0.535635 0.333624 0.568635 0.036 Uiso 1 1 calc R . . . .
C52 C 0.0105(3) 0.32795(12) 0.25319(16) 0.0379(7) Uani 1 1 d . . . . .
H52A H -0.008513 0.306031 0.288768 0.045 Uiso 1 1 calc R . . . .
H52B H -0.039792 0.312395 0.218167 0.045 Uiso 1 1 calc R . . . .
C50 C 0.1269(3) 0.38137(14) 0.44108(16) 0.0397(7) Uani 1 1 d . . . . .
H50A H 0.126934 0.371329 0.483112 0.059 Uiso 1 1 calc GR . . . .
H50B H 0.045730 0.372344 0.420557 0.059 Uiso 1 1 calc GR . . . .
H50C H 0.143693 0.422512 0.437314 0.059 Uiso 1 1 calc GR . . . .
C18 C 0.1263(3) 0.61045(12) 0.15417(13) 0.0335(6) Uani 1 1 d . . . . .
H18A H 0.179857 0.634092 0.181553 0.050 Uiso 1 1 calc GR . . . .
H18B H 0.051701 0.599504 0.173101 0.050 Uiso 1 1 calc GR . . . .
H18C H 0.102378 0.632409 0.118048 0.050 Uiso 1 1 calc GR . . . .
C44 C 0.5953(3) 0.38565(11) 0.50343(11) 0.0258(5) Uani 1 1 d . . . . .
H44 H 0.674369 0.393454 0.523350 0.031 Uiso 1 1 calc R . . . .
C31 C 0.2410(3) 0.68431(11) 0.31658(13) 0.0299(6) Uani 1 1 d . . . . .
H31 H 0.220413 0.723526 0.321691 0.036 Uiso 1 1 calc R . . . .
C24 C 0.7053(3) 0.47772(13) 0.05010(13) 0.0346(6) Uani 1 1 d . . . . .
H24A H 0.639448 0.459039 0.024524 0.052 Uiso 1 1 calc GR . . . .
H24B H 0.774573 0.450918 0.058259 0.052 Uiso 1 1 calc GR . . . .
H24C H 0.734340 0.511886 0.030142 0.052 Uiso 1 1 calc GR . . . .
C2 C 0.7001(3) 0.33208(16) 0.10273(17) 0.0469(8) Uani 1 1 d . . . . .
H2A H 0.730759 0.309108 0.070818 0.070 Uiso 1 1 calc GR . . . .
H2B H 0.770431 0.345941 0.129083 0.070 Uiso 1 1 calc GR . . . .
H2C H 0.652883 0.364929 0.085651 0.070 Uiso 1 1 calc GR . . . .
C55 C 0.6642(4) 0.32090(16) 0.3036(2) 0.0584(8) Uani 1 1 d . U . . .
H55A H 0.713534 0.320775 0.268721 0.070 Uiso 1 1 calc R . . . .
H55B H 0.687305 0.355135 0.328032 0.070 Uiso 1 1 calc R . . . .
C53 C -0.0155(3) 0.39364(14) 0.26114(17) 0.0404(7) Uani 1 1 d . . . . .
H53A H -0.098526 0.404422 0.242536 0.048 Uiso 1 1 calc R . . . .
H53B H -0.009449 0.404524 0.303574 0.048 Uiso 1 1 calc R . . . .
C49 C 0.1974(3) 0.28078(13) 0.41393(15) 0.0408(7) Uani 1 1 d . . . . .
H49A H 0.262030 0.258837 0.396217 0.061 Uiso 1 1 calc GR . . . .
H49B H 0.117284 0.274134 0.391250 0.061 Uiso 1 1 calc GR . . . .
H49C H 0.192594 0.268344 0.455017 0.061 Uiso 1 1 calc GR . . . .
C11 C 0.0411(3) 0.30527(14) 0.08191(16) 0.0392(7) Uani 1 1 d . . . . .
H11A H 0.016096 0.282080 0.046761 0.059 Uiso 1 1 calc GR . . . .
H11B H -0.028522 0.329530 0.091414 0.059 Uiso 1 1 calc GR . . . .
H11C H 0.065029 0.279884 0.115495 0.059 Uiso 1 1 calc GR . . . .
C12 C 0.1201(3) 0.37866(14) 0.01173(14) 0.0406(7) Uani 1 1 d . . . . .
H12A H 0.188637 0.404560 0.004578 0.061 Uiso 1 1 calc GR . . . .
H12B H 0.044879 0.401192 0.015923 0.061 Uiso 1 1 calc GR . . . .
H12C H 0.105512 0.352111 -0.021738 0.061 Uiso 1 1 calc GR . . . .
C56 C 0.6869(4) 0.26684(17) 0.3392(2) 0.0612(8) Uani 1 1 d . U . . .
H56A H 0.709424 0.234688 0.313635 0.073 Uiso 0.75 1 calc R . P A 1
H56B H 0.754563 0.272515 0.371077 0.073 Uiso 0.75 1 calc R . P A 1
H56C H 0.678154 0.274015 0.381780 0.073 Uiso 0.25 1 calc R . P B 2
H56D H 0.771012 0.251514 0.334909 0.073 Uiso 0.25 1 calc R . P B 2
C1 C 0.6829(4) 0.23874(15) 0.16164(18) 0.0557(10) Uani 1 1 d . . . . .
H1A H 0.626771 0.215387 0.183430 0.084 Uiso 1 1 calc GR . . . .
H1B H 0.756162 0.249101 0.188029 0.084 Uiso 1 1 calc GR . . . .
H1C H 0.708718 0.216726 0.127934 0.084 Uiso 1 1 calc GR . . . .
C58 C 0.4720(4) 0.27526(19) 0.3136(2) 0.0375(9) Uani 0.75 1 d . . P C 1
H58A H 0.450990 0.243284 0.285709 0.045 Uiso 0.75 1 calc R . P C 1
H58B H 0.395033 0.288250 0.330239 0.045 Uiso 0.75 1 calc R . P C 1
C58A C 0.4710(12) 0.2565(5) 0.2719(7) 0.036(3) Uani 0.25 1 d . . P C 2
H58C H 0.466814 0.245506 0.229554 0.043 Uiso 0.25 1 calc R . P C 2
H58D H 0.388891 0.251143 0.287366 0.043 Uiso 0.25 1 calc R . P C 2
C57 C 0.5693(5) 0.2552(3) 0.3643(3) 0.0626(15) Uani 0.75 1 d . U P C 1
H57A H 0.562128 0.277648 0.401036 0.075 Uiso 0.75 1 calc R . P C 1
H57B H 0.560002 0.213866 0.373008 0.075 Uiso 0.75 1 calc R . P C 1
C57A C 0.5824(14) 0.2231(7) 0.3121(8) 0.0622(16) Uani 0.25 1 d . U P C 2
H57C H 0.546816 0.202386 0.344790 0.075 Uiso 0.25 1 calc R . P C 2
H57D H 0.620973 0.194388 0.287156 0.075 Uiso 0.25 1 calc R . P C 2

loop_
_atom_site_aniso_label
_atom_site_aniso_U_11
_atom_site_aniso_U_22
_atom_site_aniso_U_33
_atom_site_aniso_U_23
_atom_site_aniso_U_13
_atom_site_aniso_U_12
Nd1 0.01842(6) 0.01425(6) 0.01377(6) -0.00040(4) 0.00215(4) 0.00062(5)
F1 0.0482(10) 0.0270(8) 0.0235(8) 0.0017(6) 0.0082(7) -0.0111(7)
O1 0.0235(9) 0.0238(9) 0.0326(10) -0.0059(7) 0.0055(8) -0.0037(7)
O2 0.0444(12) 0.0245(9) 0.0264(10) 0.0016(7) 0.0009(8) 0.0098(8)
N3 0.0178(9) 0.0145(9) 0.0149(9) 0.0015(7) 0.0016(7) 0.0020(7)
N4 0.0207(10) 0.0157(9) 0.0150(9) 0.0026(7) 0.0031(7) 0.0022(7)
N2 0.0190(10) 0.0151(9) 0.0164(10) 0.0004(7) 0.0029(7) 0.0006(7)
N1 0.0194(10) 0.0147(9) 0.0176(10) -0.0008(7) 0.0017(8) 0.0015(7)
C38 0.0164(11) 0.0191(11) 0.0145(11) -0.0011(8) 0.0046(8) 0.0006(8)
C14 0.0270(12) 0.0159(11) 0.0120(11) 0.0009(8) 0.0015(9) -0.0009(9)
C34 0.0211(11) 0.0150(10) 0.0129(10) -0.0012(8) -0.0007(9) 0.0012(8)
C13 0.0175(10) 0.0204(11) 0.0128(10) 0.0003(8) 0.0013(8) 0.0016(9)
C15 0.0273(13) 0.0183(11) 0.0167(11) -0.0006(8) 0.0013(9) 0.0013(9)
C8 0.0256(12) 0.0196(12) 0.0217(12) -0.0010(9) 0.0018(10) -0.0008(9)
C28 0.0220(12) 0.0221(12) 0.0224(12) -0.0028(9) 0.0038(10) -0.0015(9)
C9 0.0236(12) 0.0169(11) 0.0153(11) 0.0000(8) 0.0045(9) -0.0011(9)
C51 0.0291(14) 0.0247(13) 0.0426(17) -0.0047(11) 0.0025(12) -0.0035(11)
C33 0.0199(11) 0.0184(11) 0.0192(11) 0.0002(9) 0.0023(9) 0.0013(9)
C29 0.0217(12) 0.0188(11) 0.0153(11) -0.0007(8) 0.0014(9) -0.0007(9)
C41 0.0229(12) 0.0230(12) 0.0192(12) 0.0010(9) 0.0011(9) 0.0020(9)
C22 0.0264(13) 0.0204(12) 0.0180(12) -0.0004(9) 0.0042(10) -0.0017(9)
C39 0.0233(12) 0.0169(10) 0.0153(11) 0.0011(8) 0.0049(9) 0.0055(9)
C23 0.0227(12) 0.0252(12) 0.0228(13) 0.0002(9) 0.0065(10) -0.0017(10)
C54 0.0251(13) 0.0278(14) 0.0386(15) -0.0055(11) 0.0063(11) 0.0005(11)
C35 0.0192(11) 0.0197(11) 0.0237(12) 0.0000(9) 0.0043(9) 0.0004(9)
C19 0.0362(14) 0.0175(12) 0.0231(13) 0.0011(9) 0.0016(11) 0.0035(10)
C47 0.0271(13) 0.0189(11) 0.0215(12) 0.0030(9) 0.0064(10) 0.0041(9)
C3 0.0272(13) 0.0272(13) 0.0252(13) -0.0059(10) 0.0001(10) 0.0083(10)
C4 0.0240(12) 0.0192(11) 0.0187(12) -0.0003(9) 0.0061(9) 0.0013(9)
C16 0.0271(13) 0.0222(12) 0.0230(13) 0.0020(9) 0.0029(10) 0.0055(10)
C5 0.0288(13) 0.0196(12) 0.0254(13) -0.0025(9) 0.0098(10) 0.0028(10)
C7 0.0296(14) 0.0269(13) 0.0262(13) -0.0067(10) -0.0009(11) -0.0038(11)
C30 0.0312(14) 0.0167(11) 0.0296(14) -0.0009(10) 0.0074(11) -0.0024(10)
C42 0.0218(12) 0.0314(14) 0.0260(13) -0.0040(10) 0.0007(10) 0.0020(10)
C6 0.0377(15) 0.0221(12) 0.0267(14) -0.0097(10) 0.0068(11) -0.0043(11)
C40 0.0242(12) 0.0211(12) 0.0183(11) 0.0001(9) 0.0032(9) 0.0057(9)
C21 0.0336(14) 0.0239(13) 0.0219(13) 0.0006(9) 0.0068(11) -0.0063(10)
C17 0.0249(13) 0.0298(14) 0.0357(16) 0.0000(11) 0.0027(11) 0.0024(11)
C26 0.0236(13) 0.0360(15) 0.0384(16) 0.0042(12) 0.0015(11) 0.0010(11)
C32 0.0254(13) 0.0211(12) 0.0311(14) -0.0032(10) 0.0078(11) 0.0032(10)
C27 0.0336(15) 0.0257(13) 0.0294(14) -0.0026(10) 0.0109(11) -0.0067(11)
C20 0.0439(16) 0.0185(12) 0.0226(13) 0.0044(9) 0.0036(11) -0.0045(11)
C48 0.0304(14) 0.0215(12) 0.0294(14) 0.0065(10) 0.0065(11) -0.0042(10)
C36 0.0340(15) 0.0331(15) 0.0253(14) -0.0023(11) 0.0094(11) -0.0050(11)
C10 0.0259(13) 0.0243(13) 0.0322(14) -0.0056(10) -0.0038(11) 0.0016(10)
C46 0.0360(15) 0.0271(13) 0.0256(14) 0.0095(10) 0.0109(11) 0.0055(11)
C43 0.0351(15) 0.0258(13) 0.0270(14) -0.0005(10) 0.0008(11) 0.0039(11)
C25 0.0219(13) 0.0400(16) 0.0381(16) -0.0065(12) 0.0017(12) -0.0003(11)
C37 0.0216(13) 0.0272(13) 0.0353(15) 0.0017(11) 0.0003(11) -0.0002(10)
C45 0.0402(16) 0.0308(14) 0.0203(13) 0.0100(10) 0.0034(11) 0.0118(12)
C52 0.0296(15) 0.0268(14) 0.058(2) 0.0002(13) 0.0055(14) -0.0064(11)
C50 0.0273(15) 0.0376(17) 0.055(2) 0.0000(14) 0.0066(14) -0.0002(12)
C18 0.0368(16) 0.0316(15) 0.0327(15) -0.0002(11) 0.0069(12) 0.0119(12)
C44 0.0297(13) 0.0275(13) 0.0198(12) 0.0017(10) 0.0002(10) 0.0085(10)
C31 0.0353(15) 0.0148(12) 0.0405(16) -0.0029(10) 0.0094(12) 0.0033(10)
C24 0.0459(17) 0.0307(15) 0.0291(15) 0.0002(11) 0.0144(13) 0.0036(12)
C2 0.0234(15) 0.063(2) 0.055(2) -0.0045(17) 0.0041(14) -0.0088(14)
C55 0.0499(16) 0.0427(15) 0.078(2) 0.0120(14) -0.0213(15) -0.0002(12)
C53 0.0309(16) 0.0339(16) 0.057(2) 0.0011(14) 0.0100(14) -0.0010(12)
C49 0.054(2) 0.0251(14) 0.0437(18) 0.0034(12) 0.0087(15) -0.0102(13)
C11 0.0240(14) 0.0437(17) 0.0506(19) -0.0075(14) 0.0070(13) -0.0017(12)
C12 0.0444(18) 0.0404(17) 0.0364(17) 0.0027(13) -0.0007(14) 0.0105(14)
C56 0.0523(16) 0.0454(15) 0.081(2) 0.0152(14) -0.0189(15) -0.0008(13)
C1 0.061(2) 0.0424(19) 0.058(2) -0.0085(16) -0.0283(19) 0.0202(17)
C58 0.032(2) 0.035(2) 0.045(3) 0.0137(19) 0.0004(18) -0.0026(16)
C58A 0.042(7) 0.012(5) 0.055(8) 0.007(5) 0.018(6) -0.008(4)
C57 0.045(3) 0.065(3) 0.077(4) 0.043(3) 0.000(3) 0.007(2)
C57A 0.044(3) 0.064(3) 0.078(4) 0.043(3) 0.001(3) 0.007(2)

loop_
_atom_type_symbol
_atom_type_description
_atom_type_scat_dispersion_real
_atom_type_scat_dispersion_imag
_atom_type_scat_source
C C 0.0033 0.0016 'International Tables Vol C Tables 4.2.6.8 and 6.1.1.4'
H H 0.0000 0.0000 'International Tables Vol C Tables 4.2.6.8 and 6.1.1.4'
F F 0.0171 0.0103 'International Tables Vol C Tables 4.2.6.8 and 6.1.1.4'
N N 0.0061 0.0033 'International Tables Vol C Tables 4.2.6.8 and 6.1.1.4'
Nd Nd -0.1943 3.0179 'International Tables Vol C Tables 4.2.6.8 and 6.1.1.4'
O O 0.0106 0.0060 'International Tables Vol C Tables 4.2.6.8 and 6.1.1.4'

loop_
_geom_angle_atom_site_label_1
_geom_angle_atom_site_label_2
_geom_angle_atom_site_label_3
_geom_angle
_geom_angle_site_symmetry_1
_geom_angle_site_symmetry_3
_geom_angle_publ_flag
F1 Nd1 O1 173.95(6) . . ?
F1 Nd1 O2 78.04(6) . . ?
F1 Nd1 N3 100.41(6) . . ?
F1 Nd1 N4 96.27(6) . . ?
F1 Nd1 N2 90.97(6) . . ?
F1 Nd1 N1 101.96(6) . . ?
O1 Nd1 N1 78.02(6) . . ?
O2 Nd1 O1 95.94(6) . . ?
O2 Nd1 N1 86.38(6) . . ?
N3 Nd1 O1 83.14(6) . . ?
N3 Nd1 O2 131.90(6) . . ?
N3 Nd1 N1 139.02(6) . . ?
N4 Nd1 O1 81.82(6) . . ?
N4 Nd1 O2 78.41(6) . . ?
N4 Nd1 N3 53.75(6) . . ?
N4 Nd1 N1 153.27(6) . . ?
N2 Nd1 O1 93.82(6) . . ?
N2 Nd1 O2 135.91(6) . . ?
N2 Nd1 N3 91.92(6) . . ?
N2 Nd1 N4 145.64(6) . . ?
N2 Nd1 N1 53.98(6) . . ?
C51 O1 Nd1 126.95(15) . . ?
C51 O1 C54 106.71(19) . . ?
C54 O1 Nd1 125.20(15) . . ?
C55 O2 Nd1 117.27(17) . . ?
C55 O2 C58A 112.4(5) . . ?
C58 O2 Nd1 129.3(2) . . ?
C58 O2 C55 107.3(2) . . ?
C58A O2 Nd1 127.9(5) . . ?
C38 N3 Nd1 91.82(13) . . ?
C38 N3 C34 115.66(19) . . ?
C34 N3 Nd1 151.44(15) . . ?
C38 N4 Nd1 92.99(14) . . ?
C38 N4 C39 118.25(19) . . ?
C39 N4 Nd1 145.17(15) . . ?
C14 N2 Nd1 142.60(14) . . ?
C13 N2 Nd1 94.39(13) . . ?
C13 N2 C14 117.34(19) . . ?
C13 N1 Nd1 90.07(13) . . ?
C13 N1 C9 116.34(19) . . ?
C9 N1 Nd1 153.16(15) . . ?
N3 C38 H38 119.8 . . ?
N4 C38 N3 120.4(2) . . ?
N4 C38 H38 119.8 . . ?
C15 C14 N2 118.4(2) . . ?
C22 C14 N2 121.3(2) . . ?
C22 C14 C15 120.3(2) . . ?
C33 C34 N3 120.9(2) . . ?
C33 C34 C29 119.8(2) . . ?
C29 C34 N3 119.3(2) . . ?
N2 C13 N1 120.4(2) . . ?
N2 C13 H13 119.8 . . ?
N1 C13 H13 119.8 . . ?
C14 C15 C16 120.0(2) . . ?
C19 C15 C14 118.9(2) . . ?
C19 C15 C16 121.1(2) . . ?
C9 C8 C10 122.6(2) . . ?
C7 C8 C9 119.0(2) . . ?
C7 C8 C10 118.4(2) . . ?
C29 C28 H28 107.8 . . ?
C29 C28 C26 110.0(2) . . ?
C29 C28 C27 113.7(2) . . ?
C26 C28 H28 107.8 . . ?
C26 C28 C27 109.6(2) . . ?
C27 C28 H28 107.8 . . ?
C8 C9 N1 120.8(2) . . ?
C8 C9 C4 119.2(2) . . ?
C4 C9 N1 120.0(2) . . ?
O1 C51 H51A 110.4 . . ?
O1 C51 H51B 110.4 . . ?
O1 C51 C52 106.7(2) . . ?
H51A C51 H51B 108.6 . . ?
C52 C51 H51A 110.4 . . ?
C52 C51 H51B 110.4 . . ?
C34 C33 C35 124.1(2) . . ?
C32 C33 C34 118.8(2) . . ?
C32 C33 C35 117.0(2) . . ?
C34 C29 C28 121.4(2) . . ?
C30 C29 C34 118.5(2) . . ?
C30 C29 C28 120.0(2) . . ?
C42 C41 H41 108.1 . . ?
C42 C41 C43 109.5(2) . . ?
C40 C41 H41 108.1 . . ?
C40 C41 C42 112.4(2) . . ?
C40 C41 C43 110.5(2) . . ?
C43 C41 H41 108.1 . . ?
C14 C22 C23 122.8(2) . . ?
C21 C22 C14 118.5(2) . . ?
C21 C22 C23 118.7(2) . . ?
C47 C39 N4 119.0(2) . . ?
C40 C39 N4 120.8(2) . . ?
C40 C39 C47 120.1(2) . . ?
C22 C23 H23 107.7 . . ?
C22 C23 C25 111.1(2) . . ?
C25 C23 H23 107.7 . . ?
C24 C23 C22 111.7(2) . . ?
C24 C23 H23 107.7 . . ?
C24 C23 C25 110.9(2) . . ?
O1 C54 H54A 110.8 . . ?
O1 C54 H54B 110.8 . . ?
O1 C54 C53 104.5(2) . . ?
H54A C54 H54B 108.9 . . ?
C53 C54 H54A 110.8 . . ?
C53 C54 H54B 110.8 . . ?
C33 C35 H35 108.3 . . ?
C33 C35 C36 111.5(2) . . ?
C33 C35 C37 110.6(2) . . ?
C36 C35 H35 108.3 . . ?
C37 C35 H35 108.3 . . ?
C37 C35 C36 109.8(2) . . ?
C15 C19 H19 119.4 . . ?
C20 C19 C15 121.1(2) . . ?
C20 C19 H19 119.4 . . ?
C39 C47 C48 121.3(2) . . ?
C46 C47 C39 118.6(2) . . ?
C46 C47 C48 120.0(2) . . ?
C4 C3 H3 107.7 . . ?
C4 C3 C2 109.3(2) . . ?
C4 C3 C1 113.2(2) . . ?
C2 C3 H3 107.7 . . ?
C2 C3 C1 111.0(3) . . ?
C1 C3 H3 107.7 . . ?
C9 C4 C3 120.4(2) . . ?
C5 C4 C9 119.4(2) . . ?
C5 C4 C3 120.1(2) . . ?
C15 C16 H16 107.6 . . ?
C15 C16 C17 110.1(2) . . ?
C15 C16 C18 113.8(2) . . ?
C17 C16 H16 107.6 . . ?
C18 C16 H16 107.6 . . ?
C18 C16 C17 110.0(2) . . ?
C4 C5 H5 119.3 . . ?
C6 C5 C4 121.4(2) . . ?
C6 C5 H5 119.3 . . ?
C8 C7 H7 119.2 . . ?
C6 C7 C8 121.5(2) . . ?
C6 C7 H7 119.2 . . ?
C29 C30 H30 119.2 . . ?
C31 C30 C29 121.6(2) . . ?
C31 C30 H30 119.2 . . ?
C41 C42 H42A 109.5 . . ?
C41 C42 H42B 109.5 . . ?
C41 C42 H42C 109.5 . . ?
H42A C42 H42B 109.5 . . ?
H42A C42 H42C 109.5 . . ?
H42B C42 H42C 109.5 . . ?
C5 C6 C7 119.3(2) . . ?
C5 C6 H6 120.4 . . ?
C7 C6 H6 120.4 . . ?
C39 C40 C41 122.5(2) . . ?
C44 C40 C41 119.1(2) . . ?
C44 C40 C39 118.5(2) . . ?
C22 C21 H21 119.2 . . ?
C20 C21 C22 121.5(3) . . ?
C20 C21 H21 119.2 . . ?
C16 C17 H17A 109.5 . . ?
C16 C17 H17B 109.5 . . ?
C16 C17 H17C 109.5 . . ?
H17A C17 H17B 109.5 . . ?
H17A C17 H17C 109.5 . . ?
H17B C17 H17C 109.5 . . ?
C28 C26 H26A 109.5 . . ?
C28 C26 H26B 109.5 . . ?
C28 C26 H26C 109.5 . . ?
H26A C26 H26B 109.5 . . ?
H26A C26 H26C 109.5 . . ?
H26B C26 H26C 109.5 . . ?
C33 C32 H32 119.1 . . ?
C31 C32 C33 121.8(2) . . ?
C31 C32 H32 119.1 . . ?
C28 C27 H27A 109.5 . . ?
C28 C27 H27B 109.5 . . ?
C28 C27 H27C 109.5 . . ?
H27A C27 H27B 109.5 . . ?
H27A C27 H27C 109.5 . . ?
H27B C27 H27C 109.5 . . ?
C19 C20 H20 120.2 . . ?
C21 C20 C19 119.5(2) . . ?
C21 C20 H20 120.2 . . ?
C47 C48 H48 107.7 . . ?
C47 C48 C50 110.5(2) . . ?
C47 C48 C49 113.3(2) . . ?
C50 C48 H48 107.7 . . ?
C50 C48 C49 109.7(2) . . ?
C49 C48 H48 107.7 . . ?
C35 C36 H36A 109.5 . . ?
C35 C36 H36B 109.5 . . ?
C35 C36 H36C 109.5 . . ?
H36A C36 H36B 109.5 . . ?
H36A C36 H36C 109.5 . . ?
H36B C36 H36C 109.5 . . ?
C8 C10 H10 108.0 . . ?
C8 C10 C11 111.9(2) . . ?
C11 C10 H10 108.0 . . ?
C12 C10 C8 111.7(2) . . ?
C12 C10 H10 108.0 . . ?
C12 C10 C11 109.0(2) . . ?
C47 C46 H46 119.2 . . ?
C45 C46 C47 121.6(3) . . ?
C45 C46 H46 119.2 . . ?
C41 C43 H43A 109.5 . . ?
C41 C43 H43B 109.5 . . ?
C41 C43 H43C 109.5 . . ?
H43A C43 H43B 109.5 . . ?
H43A C43 H43C 109.5 . . ?
H43B C43 H43C 109.5 . . ?
C23 C25 H25A 109.5 . . ?
C23 C25 H25B 109.5 . . ?
C23 C25 H25C 109.5 . . ?
H25A C25 H25B 109.5 . . ?
H25A C25 H25C 109.5 . . ?
H25B C25 H25C 109.5 . . ?
C35 C37 H37A 109.5 . . ?
C35 C37 H37B 109.5 . . ?
C35 C37 H37C 109.5 . . ?
H37A C37 H37B 109.5 . . ?
H37A C37 H37C 109.5 . . ?
H37B C37 H37C 109.5 . . ?
C46 C45 H45 120.3 . . ?
C44 C45 C46 119.3(2) . . ?
C44 C45 H45 120.3 . . ?
C51 C52 H52A 110.9 . . ?
C51 C52 H52B 110.9 . . ?
C51 C52 C53 104.2(2) . . ?
H52A C52 H52B 108.9 . . ?
C53 C52 H52A 110.9 . . ?
C53 C52 H52B 110.9 . . ?
C48 C50 H50A 109.5 . . ?
C48 C50 H50B 109.5 . . ?
C48 C50 H50C 109.5 . . ?
H50A C50 H50B 109.5 . . ?
H50A C50 H50C 109.5 . . ?
H50B C50 H50C 109.5 . . ?
C16 C18 H18A 109.5 . . ?
C16 C18 H18B 109.5 . . ?
C16 C18 H18C 109.5 . . ?
H18A C18 H18B 109.5 . . ?
H18A C18 H18C 109.5 . . ?
H18B C18 H18C 109.5 . . ?
C40 C44 H44 119.1 . . ?
C45 C44 C40 121.8(2) . . ?
C45 C44 H44 119.1 . . ?
C30 C31 H31 120.3 . . ?
C32 C31 C30 119.3(2) . . ?
C32 C31 H31 120.3 . . ?
C23 C24 H24A 109.5 . . ?
C23 C24 H24B 109.5 . . ?
C23 C24 H24C 109.5 . . ?
H24A C24 H24B 109.5 . . ?
H24A C24 H24C 109.5 . . ?
H24B C24 H24C 109.5 . . ?
C3 C2 H2A 109.5 . . ?
C3 C2 H2B 109.5 . . ?
C3 C2 H2C 109.5 . . ?
H2A C2 H2B 109.5 . . ?
H2A C2 H2C 109.5 . . ?
H2B C2 H2C 109.5 . . ?
O2 C55 H55A 110.6 . . ?
O2 C55 H55B 110.6 . . ?
H55A C55 H55B 108.7 . . ?
C56 C55 O2 105.8(3) . . ?
C56 C55 H55A 110.6 . . ?
C56 C55 H55B 110.6 . . ?
C54 C53 C52 102.3(2) . . ?
C54 C53 H53A 111.3 . . ?
C54 C53 H53B 111.3 . . ?
C52 C53 H53A 111.3 . . ?
C52 C53 H53B 111.3 . . ?
H53A C53 H53B 109.2 . . ?
C48 C49 H49A 109.5 . . ?
C48 C49 H49B 109.5 . . ?
C48 C49 H49C 109.5 . . ?
H49A C49 H49B 109.5 . . ?
H49A C49 H49C 109.5 . . ?
H49B C49 H49C 109.5 . . ?
C10 C11 H11A 109.5 . . ?
C10 C11 H11B 109.5 . . ?
C10 C11 H11C 109.5 . . ?
H11A C11 H11B 109.5 . . ?
H11A C11 H11C 109.5 . . ?
H11B C11 H11C 109.5 . . ?
C10 C12 H12A 109.5 . . ?
C10 C12 H12B 109.5 . . ?
C10 C12 H12C 109.5 . . ?
H12A C12 H12B 109.5 . . ?
H12A C12 H12C 109.5 . . ?
H12B C12 H12C 109.5 . . ?
C55 C56 H56A 110.8 . . ?
C55 C56 H56B 110.8 . . ?
C55 C56 H56C 110.9 . . ?
C55 C56 H56D 110.9 . . ?
C55 C56 C57A 104.4(6) . . ?
H56A C56 H56B 108.9 . . ?
H56C C56 H56D 108.9 . . ?
C57 C56 C55 104.8(4) . . ?
C57 C56 H56A 110.8 . . ?
C57 C56 H56B 110.8 . . ?
C57A C56 H56C 110.9 . . ?
C57A C56 H56D 110.9 . . ?
C3 C1 H1A 109.5 . . ?
C3 C1 H1B 109.5 . . ?
C3 C1 H1C 109.5 . . ?
H1A C1 H1B 109.5 . . ?
H1A C1 H1C 109.5 . . ?
H1B C1 H1C 109.5 . . ?
O2 C58 H58A 110.4 . . ?
O2 C58 H58B 110.4 . . ?
O2 C58 C57 106.9(3) . . ?
H58A C58 H58B 108.6 . . ?
C57 C58 H58A 110.4 . . ?
C57 C58 H58B 110.4 . . ?
O2 C58A H58C 112.6 . . ?
O2 C58A H58D 112.6 . . ?
O2 C58A C57A 95.8(10) . . ?
H58C C58A H58D 110.1 . . ?
C57A C58A H58C 112.6 . . ?
C57A C58A H58D 112.6 . . ?
C56 C57 C58 102.3(4) . . ?
C56 C57 H57A 111.3 . . ?
C56 C57 H57B 111.3 . . ?
C58 C57 H57A 111.3 . . ?
C58 C57 H57B 111.3 . . ?
H57A C57 H57B 109.2 . . ?
C56 C57A C58A 111.8(10) . . ?
C56 C57A H57C 109.3 . . ?
C56 C57A H57D 109.3 . . ?
C58A C57A H57C 109.3 . . ?
C58A C57A H57D 109.3 . . ?
H57C C57A H57D 107.9 . . ?

loop_
_geom_bond_atom_site_label_1
_geom_bond_atom_site_label_2
_geom_bond_distance
_geom_bond_site_symmetry_2
_geom_bond_publ_flag
Nd1 F1 2.1615(17) . ?
Nd1 O1 2.5774(18) . ?
Nd1 O2 2.5569(18) . ?
Nd1 N3 2.5534(19) . ?
Nd1 N4 2.5293(19) . ?
Nd1 N2 2.4856(19) . ?
Nd1 N1 2.5824(19) . ?
O1 C51 1.441(3) . ?
O1 C54 1.447(3) . ?
O2 C55 1.484(4) . ?
O2 C58 1.391(4) . ?
O2 C58A 1.606(11) . ?
N3 C38 1.326(3) . ?
N3 C34 1.430(3) . ?
N4 C38 1.322(3) . ?
N4 C39 1.433(3) . ?
N2 C14 1.431(3) . ?
N2 C13 1.325(3) . ?
N1 C13 1.328(3) . ?
N1 C9 1.428(3) . ?
C38 H38 0.9300 . ?
C14 C15 1.410(3) . ?
C14 C22 1.408(3) . ?
C34 C33 1.409(3) . ?
C34 C29 1.420(3) . ?
C13 H13 0.9300 . ?
C15 C19 1.392(3) . ?
C15 C16 1.522(4) . ?
C8 C9 1.412(3) . ?
C8 C7 1.395(3) . ?
C8 C10 1.523(4) . ?
C28 H28 0.9800 . ?
C28 C29 1.516(3) . ?
C28 C26 1.527(4) . ?
C28 C27 1.532(4) . ?
C9 C4 1.415(3) . ?
C51 H51A 0.9700 . ?
C51 H51B 0.9700 . ?
C51 C52 1.529(4) . ?
C33 C35 1.522(3) . ?
C33 C32 1.397(3) . ?
C29 C30 1.393(3) . ?
C41 H41 0.9800 . ?
C41 C42 1.531(3) . ?
C41 C40 1.516(3) . ?
C41 C43 1.536(3) . ?
C22 C23 1.527(3) . ?
C22 C21 1.401(3) . ?
C39 C47 1.413(3) . ?
C39 C40 1.413(3) . ?
C23 H23 0.9800 . ?
C23 C25 1.533(4) . ?
C23 C24 1.523(4) . ?
C54 H54A 0.9700 . ?
C54 H54B 0.9700 . ?
C54 C53 1.491(4) . ?
C35 H35 0.9800 . ?
C35 C36 1.533(4) . ?
C35 C37 1.531(3) . ?
C19 H19 0.9300 . ?
C19 C20 1.389(4) . ?
C47 C48 1.514(4) . ?
C47 C46 1.397(3) . ?
C3 H3 0.9800 . ?
C3 C4 1.517(3) . ?
C3 C2 1.522(4) . ?
C3 C1 1.528(4) . ?
C4 C5 1.389(3) . ?
C16 H16 0.9800 . ?
C16 C17 1.534(4) . ?
C16 C18 1.530(4) . ?
C5 H5 0.9300 . ?
C5 C6 1.379(4) . ?
C7 H7 0.9300 . ?
C7 C6 1.383(4) . ?
C30 H30 0.9300 . ?
C30 C31 1.388(4) . ?
C42 H42A 0.9600 . ?
C42 H42B 0.9600 . ?
C42 H42C 0.9600 . ?
C6 H6 0.9300 . ?
C40 C44 1.397(3) . ?
C21 H21 0.9300 . ?
C21 C20 1.376(4) . ?
C17 H17A 0.9600 . ?
C17 H17B 0.9600 . ?
C17 H17C 0.9600 . ?
C26 H26A 0.9600 . ?
C26 H26B 0.9600 . ?
C26 H26C 0.9600 . ?
C32 H32 0.9300 . ?
C32 C31 1.369(4) . ?
C27 H27A 0.9600 . ?
C27 H27B 0.9600 . ?
C27 H27C 0.9600 . ?
C20 H20 0.9300 . ?
C48 H48 0.9800 . ?
C48 C50 1.529(4) . ?
C48 C49 1.531(4) . ?
C36 H36A 0.9600 . ?
C36 H36B 0.9600 . ?
C36 H36C 0.9600 . ?
C10 H10 0.9800 . ?
C10 C11 1.533(4) . ?
C10 C12 1.515(4) . ?
C46 H46 0.9300 . ?
C46 C45 1.382(4) . ?
C43 H43A 0.9600 . ?
C43 H43B 0.9600 . ?
C43 H43C 0.9600 . ?
C25 H25A 0.9600 . ?
C25 H25B 0.9600 . ?
C25 H25C 0.9600 . ?
C37 H37A 0.9600 . ?
C37 H37B 0.9600 . ?
C37 H37C 0.9600 . ?
C45 H45 0.9300 . ?
C45 C44 1.378(4) . ?
C52 H52A 0.9700 . ?
C52 H52B 0.9700 . ?
C52 C53 1.536(4) . ?
C50 H50A 0.9600 . ?
C50 H50B 0.9600 . ?
C50 H50C 0.9600 . ?
C18 H18A 0.9600 . ?
C18 H18B 0.9600 . ?
C18 H18C 0.9600 . ?
C44 H44 0.9300 . ?
C31 H31 0.9300 . ?
C24 H24A 0.9600 . ?
C24 H24B 0.9600 . ?
C24 H24C 0.9600 . ?
C2 H2A 0.9600 . ?
C2 H2B 0.9600 . ?
C2 H2C 0.9600 . ?
C55 H55A 0.9700 . ?
C55 H55B 0.9700 . ?
C55 C56 1.473(5) . ?
C53 H53A 0.9700 . ?
C53 H53B 0.9700 . ?
C49 H49A 0.9600 . ?
C49 H49B 0.9600 . ?
C49 H49C 0.9600 . ?
C11 H11A 0.9600 . ?
C11 H11B 0.9600 . ?
C11 H11C 0.9600 . ?
C12 H12A 0.9600 . ?
C12 H12B 0.9600 . ?
C12 H12C 0.9600 . ?
C56 H56A 0.9700 . ?
C56 H56B 0.9700 . ?
C56 H56C 0.9700 . ?
C56 H56D 0.9700 . ?
C56 C57 1.433(7) . ?
C56 C57A 1.570(18) . ?
C1 H1A 0.9600 . ?
C1 H1B 0.9600 . ?
C1 H1C 0.9600 . ?
C58 H58A 0.9700 . ?
C58 H58B 0.9700 . ?
C58 C57 1.527(6) . ?
C58A H58C 0.9700 . ?
C58A H58D 0.9700 . ?
C58A C57A 1.607(18) . ?
C57 H57A 0.9700 . ?
C57 H57B 0.9700 . ?
C57A H57C 0.9700 . ?
C57A H57D 0.9700 . ?

loop_
_geom_torsion_atom_site_label_1
_geom_torsion_atom_site_label_2
_geom_torsion_atom_site_label_3
_geom_torsion_atom_site_label_4
_geom_torsion
_geom_torsion_site_symmetry_1
_geom_torsion_site_symmetry_2
_geom_torsion_site_symmetry_3
_geom_torsion_site_symmetry_4
_geom_torsion_publ_flag
Nd1 O1 C51 C52 170.46(18) . . . . ?
Nd1 O1 C54 C53 -153.42(18) . . . . ?
Nd1 O2 C55 C56 163.0(3) . . . . ?
Nd1 O2 C58 C57 -136.9(3) . . . . ?
Nd1 O2 C58A C57A -177.4(7) . . . . ?
Nd1 N3 C38 N4 -10.2(2) . . . . ?
Nd1 N3 C34 C33 129.3(3) . . . . ?
Nd1 N3 C34 C29 -50.4(4) . . . . ?
Nd1 N4 C38 N3 10.3(2) . . . . ?
Nd1 N4 C39 C47 -102.0(3) . . . . ?
Nd1 N4 C39 C40 75.5(3) . . . . ?
Nd1 N2 C14 C15 -98.0(3) . . . . ?
Nd1 N2 C14 C22 79.7(3) . . . . ?
Nd1 N2 C13 N1 11.3(2) . . . . ?
Nd1 N1 C13 N2 -10.9(2) . . . . ?
Nd1 N1 C9 C8 119.0(3) . . . . ?
Nd1 N1 C9 C4 -59.2(4) . . . . ?
O1 C51 C52 C53 -3.0(3) . . . . ?
O1 C54 C53 C52 -38.5(3) . . . . ?
O2 C55 C56 C57 -28.1(5) . . . . ?
O2 C55 C56 C57A 28.8(9) . . . . ?
O2 C58 C57 C56 -31.6(6) . . . . ?
O2 C58A C57A C56 -2.3(14) . . . . ?
N3 C34 C33 C35 -4.7(3) . . . . ?
N3 C34 C33 C32 176.2(2) . . . . ?
N3 C34 C29 C28 -0.6(3) . . . . ?
N3 C34 C29 C30 -176.7(2) . . . . ?
N4 C39 C47 C48 -1.8(3) . . . . ?
N4 C39 C47 C46 -179.8(2) . . . . ?
N4 C39 C40 C41 0.3(3) . . . . ?
N4 C39 C40 C44 180.0(2) . . . . ?
N2 C14 C15 C19 -177.7(2) . . . . ?
N2 C14 C15 C16 0.3(3) . . . . ?
N2 C14 C22 C23 -3.6(3) . . . . ?
N2 C14 C22 C21 178.1(2) . . . . ?
N1 C9 C4 C3 -2.2(3) . . . . ?
N1 C9 C4 C5 -178.1(2) . . . . ?
C38 N3 C34 C33 -67.7(3) . . . . ?
C38 N3 C34 C29 112.6(2) . . . . ?
C38 N4 C39 C47 106.9(3) . . . . ?
C38 N4 C39 C40 -75.7(3) . . . . ?
C14 N2 C13 N1 170.8(2) . . . . ?
C14 C15 C19 C20 -1.7(4) . . . . ?
C14 C15 C16 C17 -81.7(3) . . . . ?
C14 C15 C16 C18 154.4(2) . . . . ?
C14 C22 C23 C25 -112.8(3) . . . . ?
C14 C22 C23 C24 122.9(3) . . . . ?
C14 C22 C21 C20 1.1(4) . . . . ?
C34 N3 C38 N4 177.8(2) . . . . ?
C34 C33 C35 C36 119.4(3) . . . . ?
C34 C33 C35 C37 -118.2(3) . . . . ?
C34 C33 C32 C31 1.2(4) . . . . ?
C34 C29 C30 C31 -0.1(4) . . . . ?
C13 N2 C14 C15 117.1(2) . . . . ?
C13 N2 C14 C22 -65.2(3) . . . . ?
C13 N1 C9 C8 -72.0(3) . . . . ?
C13 N1 C9 C4 109.7(2) . . . . ?
C15 C14 C22 C23 174.0(2) . . . . ?
C15 C14 C22 C21 -4.3(3) . . . . ?
C15 C19 C20 C21 -1.4(4) . . . . ?
C8 C9 C4 C3 179.6(2) . . . . ?
C8 C9 C4 C5 3.7(3) . . . . ?
C8 C7 C6 C5 1.5(4) . . . . ?
C28 C29 C30 C31 -176.2(2) . . . . ?
C9 N1 C13 N2 174.1(2) . . . . ?
C9 C8 C7 C6 1.0(4) . . . . ?
C9 C8 C10 C11 -124.5(3) . . . . ?
C9 C8 C10 C12 113.0(3) . . . . ?
C9 C4 C5 C6 -1.2(4) . . . . ?
C51 O1 C54 C53 38.1(3) . . . . ?
C51 C52 C53 C54 24.9(3) . . . . ?
C33 C34 C29 C28 179.6(2) . . . . ?
C33 C34 C29 C30 3.6(3) . . . . ?
C33 C32 C31 C30 2.2(4) . . . . ?
C29 C34 C33 C35 175.0(2) . . . . ?
C29 C34 C33 C32 -4.1(3) . . . . ?
C29 C30 C31 C32 -2.8(4) . . . . ?
C41 C40 C44 C45 -179.9(2) . . . . ?
C22 C14 C15 C19 4.6(3) . . . . ?
C22 C14 C15 C16 -177.4(2) . . . . ?
C22 C21 C20 C19 1.7(4) . . . . ?
C39 N4 C38 N3 174.3(2) . . . . ?
C39 C47 C48 C50 -101.0(3) . . . . ?
C39 C47 C48 C49 135.4(3) . . . . ?
C39 C47 C46 C45 -0.7(4) . . . . ?
C39 C40 C44 C45 0.4(4) . . . . ?
C23 C22 C21 C20 -177.2(2) . . . . ?
C54 O1 C51 C52 -21.3(3) . . . . ?
C35 C33 C32 C31 -178.0(2) . . . . ?
C19 C15 C16 C17 96.3(3) . . . . ?
C19 C15 C16 C18 -27.7(3) . . . . ?
C47 C39 C40 C41 177.8(2) . . . . ?
C47 C39 C40 C44 -2.6(3) . . . . ?
C47 C46 C45 C44 -1.4(4) . . . . ?
C3 C4 C5 C6 -177.0(2) . . . . ?
C4 C5 C6 C7 -1.5(4) . . . . ?
C16 C15 C19 C20 -179.7(2) . . . . ?
C7 C8 C9 N1 178.2(2) . . . . ?
C7 C8 C9 C4 -3.6(4) . . . . ?
C7 C8 C10 C11 53.1(3) . . . . ?
C7 C8 C10 C12 -69.4(3) . . . . ?
C42 C41 C40 C39 -131.3(2) . . . . ?
C42 C41 C40 C44 49.1(3) . . . . ?
C40 C39 C47 C48 -179.3(2) . . . . ?
C40 C39 C47 C46 2.7(4) . . . . ?
C21 C22 C23 C25 65.5(3) . . . . ?
C21 C22 C23 C24 -58.8(3) . . . . ?
C26 C28 C29 C34 -78.9(3) . . . . ?
C26 C28 C29 C30 97.1(3) . . . . ?
C32 C33 C35 C36 -61.4(3) . . . . ?
C32 C33 C35 C37 61.0(3) . . . . ?
C27 C28 C29 C34 157.7(2) . . . . ?
C27 C28 C29 C30 -26.3(3) . . . . ?
C48 C47 C46 C45 -178.8(2) . . . . ?
C10 C8 C9 N1 -4.3(4) . . . . ?
C10 C8 C9 C4 174.0(2) . . . . ?
C10 C8 C7 C6 -176.6(3) . . . . ?
C46 C47 C48 C50 77.0(3) . . . . ?
C46 C47 C48 C49 -46.6(3) . . . . ?
C46 C45 C44 C40 1.5(4) . . . . ?
C43 C41 C40 C39 106.1(3) . . . . ?
C43 C41 C40 C44 -73.6(3) . . . . ?
C2 C3 C4 C9 -90.0(3) . . . . ?
C2 C3 C4 C5 85.8(3) . . . . ?
C55 O2 C58 C57 14.3(5) . . . . ?
C55 O2 C58A C57A 21.0(10) . . . . ?
C55 C56 C57 C58 35.6(5) . . . . ?
C55 C56 C57A C58A -16.2(14) . . . . ?
C1 C3 C4 C9 145.7(3) . . . . ?
C1 C3 C4 C5 -38.4(4) . . . . ?
C58 O2 C55 C56 7.8(4) . . . . ?
C58A O2 C55 C56 -33.3(7) . . . . ?
